data_7004769
loop_
_publ_author_name
'Hu, Li-Li'
'Jia, Zhong-Quan'
'Tao, Jun'
'Huang, Rong-Bin'
'Zheng, Lan-Sun'

_publ_section_title
;
 Synthesis, crystal structure and magnetic properties of a
 mixed-valence pentanuclear cobalt complex
;
_journal_issue 44
_journal_name_full 'Dalton Transactions'
_journal_page_first 6113
_journal_page_last 6116
_journal_paper_doi 10.1039/b812113c
_journal_year 2008
_chemical_formula_sum 'C48 H61 Co5 N4 O22.5'
_chemical_formula_weight 1348.66
_chemical_name_systematic
;
?
;
_space_group_IT_number 2
_symmetry_cell_setting triclinic
_symmetry_space_group_name_Hall '-P 1'
_symmetry_space_group_name_H-M 'P -1'
_atom_sites_solution_hydrogens geom
_atom_sites_solution_primary direct
_atom_sites_solution_secondary difmap
_audit_creation_method SHELXL-97
_cell_angle_alpha 92.693(2)
_cell_angle_beta 92.320(2)
_cell_angle_gamma 97.910(2)
_cell_formula_units_Z 2
_cell_length_a 9.5216(2)
_cell_length_b 11.6982(3)
_cell_length_c 23.8356(6)
_cell_measurement_reflns_used 6760
_cell_measurement_temperature 173(2)
_cell_measurement_theta_max 27.00
_cell_measurement_theta_min 2.29
_cell_volume 2623.82(11)
_computing_structure_refinement 'SHELXL-97 (Sheldrick, 1997)'
_computing_structure_solution 'SHELXS-97 (Sheldrick, 1990)'
_diffrn_ambient_temperature 293(2)
_diffrn_measured_fraction_theta_full 0.970
_diffrn_measured_fraction_theta_max 0.953
_diffrn_measurement_device_type 'CCD area detector'
_diffrn_measurement_method 'phi and omega scans'
_diffrn_radiation_monochromator graphite
_diffrn_radiation_source 'fine-focus sealed tube'
_diffrn_radiation_type MoK\a
_diffrn_radiation_wavelength 0.71073
_diffrn_reflns_av_R_equivalents 0.0518
_diffrn_reflns_av_sigmaI/netI 0.1147
_diffrn_reflns_limit_h_max 12
_diffrn_reflns_limit_h_min -12
_diffrn_reflns_limit_k_max 14
_diffrn_reflns_limit_k_min -14
_diffrn_reflns_limit_l_max 30
_diffrn_reflns_limit_l_min -29
_diffrn_reflns_number 19332
_diffrn_reflns_theta_full 25.00
_diffrn_reflns_theta_max 27.00
_diffrn_reflns_theta_min 2.29
_exptl_absorpt_coefficient_mu 1.635
_exptl_absorpt_correction_T_max 0.849
_exptl_absorpt_correction_T_min 0.738
_exptl_absorpt_correction_type multi-scan
_exptl_absorpt_process_details SADABS
_exptl_crystal_colour red-brown
_exptl_crystal_density_diffrn 1.707
_exptl_crystal_density_method 'not measured'
_exptl_crystal_description block
_exptl_crystal_F_000 1384
_exptl_crystal_size_max 0.50
_exptl_crystal_size_mid 0.16
_exptl_crystal_size_min 0.10
_refine_diff_density_max 0.726
_refine_diff_density_min -0.615
_refine_diff_density_rms 0.114
_refine_ls_extinction_method none
_refine_ls_goodness_of_fit_ref 1.005
_refine_ls_hydrogen_treatment constr
_refine_ls_matrix_type full
_refine_ls_number_parameters 721
_refine_ls_number_reflns 10915
_refine_ls_number_restraints 0
_refine_ls_restrained_S_all 1.005
_refine_ls_R_factor_all 0.1121
_refine_ls_R_factor_gt 0.0647
_refine_ls_shift/su_max 0.000
_refine_ls_shift/su_mean 0.000
_refine_ls_structure_factor_coef Fsqd
_refine_ls_weighting_details 'calc w=1/[\s^2^(Fo^2^)+(0.0551P)^2^+0.1601P] where P=(Fo^2^+2Fc^2^)/3'
_refine_ls_weighting_scheme calc
_refine_ls_wR_factor_gt 0.1204
_refine_ls_wR_factor_ref 0.1308
_reflns_number_gt 6760
_reflns_number_total 10915
_reflns_threshold_expression >2sigma(I)
_cod_data_source_file b812113c.txt
_cod_data_source_block 1
_cod_depositor_comments
;
The following automatic conversions were performed:
'_symmetry_cell_setting' value 'Triclinic' changed to 'triclinic'
according to '/home/saulius/struct/CIF-dictionaries/cif_core.dic'
dictionary named 'cif_core.dic' version 2.4.1 from 2010-06-29.

Automatic conversion script
Id: cif_fix_enum 1527 2010-12-29 10:47:43Z saulius 
;
_cod_original_sg_symbol_H-M P-1
_cod_original_formula_sum 'C48 H61 Co5 N4 O22.50'
_cod_database_code 7004769

loop_
_symmetry_equiv_pos_as_xyz
'x, y, z'
'-x, -y, -z'

loop_
_atom_site_label
_atom_site_type_symbol
_atom_site_fract_x
_atom_site_fract_y
_atom_site_fract_z
_atom_site_U_iso_or_equiv
_atom_site_adp_type
_atom_site_occupancy
_atom_site_symmetry_multiplicity
_atom_site_calc_flag
_atom_site_refinement_flags
_atom_site_disorder_assembly
_atom_site_disorder_group
Co1 Co 0.04726(7) -0.20413(6) 0.13716(3) 0.01362(17) Uani 1 1 d . . .
Co2 Co 0.36541(7) 0.22421(6) 0.36425(3) 0.01514(17) Uani 1 1 d . . .
Co3 Co 0.18056(7) -0.01739(6) 0.26984(3) 0.01464(17) Uani 1 1 d . . .
Co4 Co 0.28494(7) -0.00907(6) 0.15909(3) 0.01427(17) Uani 1 1 d . . .
Co5 Co 0.29338(7) 0.20952(6) 0.24029(3) 0.01559(17) Uani 1 1 d . . .
O1 O -0.0224(3) -0.3388(3) 0.17378(16) 0.0184(8) Uani 1 1 d . . .
O2 O 0.1274(3) -0.0718(3) 0.10013(15) 0.0153(8) Uani 1 1 d . . .
O3 O 0.1371(3) 0.0827(3) 0.20289(15) 0.0152(8) Uani 1 1 d . . .
O4 O -0.3091(3) -0.0413(3) 0.09252(16) 0.0219(9) Uani 1 1 d . . .
H4 H -0.3229 -0.0189 0.0596 0.026 Uiso 1 1 d R . .
N1 N -0.0861(4) -0.1102(4) 0.16366(18) 0.0137(9) Uani 1 1 d . . .
C1 C -0.1318(5) -0.3482(5) 0.2067(2) 0.0177(12) Uani 1 1 d . . .
C2 C -0.1788(6) -0.4561(5) 0.2270(3) 0.0298(15) Uani 1 1 d . . .
H2A H -0.1340 -0.5189 0.2162 0.036 Uiso 1 1 calc R . .
C3 C -0.2889(6) -0.4721(6) 0.2621(3) 0.0368(17) Uani 1 1 d . . .
H3A H -0.3181 -0.5452 0.2747 0.044 Uiso 1 1 calc R . .
C4 C -0.3570(6) -0.3802(5) 0.2790(3) 0.0338(15) Uani 1 1 d . . .
H4A H -0.4305 -0.3908 0.3037 0.041 Uiso 1 1 calc R . .
C5 C -0.3157(5) -0.2745(5) 0.2594(2) 0.0225(13) Uani 1 1 d . . .
H5A H -0.3624 -0.2132 0.2708 0.027 Uiso 1 1 calc R . .
C6 C -0.2048(5) -0.2542(5) 0.2223(2) 0.0153(11) Uani 1 1 d . . .
C7 C -0.1777(5) -0.1419(4) 0.1995(2) 0.0153(11) Uani 1 1 d . . .
H7A H -0.2325 -0.0869 0.2122 0.018 Uiso 1 1 calc R . .
C8 C -0.0717(5) 0.0064(4) 0.1408(2) 0.0129(11) Uani 1 1 d . . .
C9 C -0.0023(5) 0.0975(4) 0.1848(2) 0.0165(12) Uani 1 1 d . . .
H9A H 0.0004 0.1730 0.1694 0.020 Uiso 1 1 calc R . .
H9B H -0.0608 0.0962 0.2172 0.020 Uiso 1 1 calc R . .
C10 C 0.0192(5) -0.0024(4) 0.0892(2) 0.0153(11) Uani 1 1 d . . .
H10A H -0.0406 -0.0360 0.0571 0.018 Uiso 1 1 calc R . .
H10B H 0.0620 0.0743 0.0803 0.018 Uiso 1 1 calc R . .
C11 C -0.2151(5) 0.0443(5) 0.1233(2) 0.0183(12) Uani 1 1 d . . .
H11A H -0.2605 0.0676 0.1568 0.022 Uiso 1 1 calc R . .
H11B H -0.1974 0.1113 0.1008 0.022 Uiso 1 1 calc R . .
O5 O -0.0785(3) -0.2527(3) 0.07505(15) 0.0166(8) Uani 1 1 d . . .
O6 O 0.1797(3) -0.1497(3) 0.19925(15) 0.0117(7) Uani 1 1 d . . .
O7 O 0.4403(3) -0.1148(3) 0.13431(17) 0.0222(9) Uani 1 1 d . . .
H7 H 0.5225 -0.0759 0.1343 0.027 Uiso 1 1 d R . .
O8 O 0.1859(4) -0.4847(3) 0.18050(17) 0.0240(9) Uani 1 1 d . . .
H8 H 0.1224 -0.4404 0.1785 0.029 Uiso 1 1 d R . .
N2 N 0.1919(4) -0.2881(3) 0.11281(19) 0.0146(10) Uani 1 1 d . . .
C12 C -0.0384(5) -0.2891(5) 0.0264(2) 0.0169(11) Uani 1 1 d . . .
C13 C -0.1333(6) -0.2926(5) -0.0213(3) 0.0252(14) Uani 1 1 d . . .
H13A H -0.2194 -0.2647 -0.0174 0.030 Uiso 1 1 calc R . .
C14 C -0.1015(6) -0.3359(5) -0.0725(3) 0.0274(14) Uani 1 1 d . . .
H14A H -0.1653 -0.3357 -0.1031 0.033 Uiso 1 1 calc R . .
C15 C 0.0256(6) -0.3805(5) -0.0798(3) 0.0305(15) Uani 1 1 d . . .
H15A H 0.0455 -0.4122 -0.1146 0.037 Uiso 1 1 calc R . .
C16 C 0.1205(6) -0.3769(5) -0.0348(2) 0.0263(14) Uani 1 1 d . . .
H16A H 0.2060 -0.4054 -0.0395 0.032 Uiso 1 1 calc R . .
C17 C 0.0917(5) -0.3311(5) 0.0183(2) 0.0181(12) Uani 1 1 d . . .
C18 C 0.1977(5) -0.3329(5) 0.0634(2) 0.0192(12) Uani 1 1 d . . .
H18A H 0.2759 -0.3696 0.0557 0.023 Uiso 1 1 calc R . .
C19 C 0.3063(5) -0.2964(5) 0.1569(2) 0.0172(12) Uani 1 1 d . . .
C20 C 0.2636(5) -0.2388(5) 0.2111(2) 0.0188(12) Uani 1 1 d . . .
H20A H 0.2099 -0.2962 0.2328 0.023 Uiso 1 1 calc R . .
H20B H 0.3482 -0.2059 0.2334 0.023 Uiso 1 1 calc R . .
C21 C 0.4475(5) -0.2352(5) 0.1373(2) 0.0202(12) Uani 1 1 d . . .
H21A H 0.5244 -0.2467 0.1635 0.024 Uiso 1 1 calc R . .
H21B H 0.4664 -0.2675 0.1006 0.024 Uiso 1 1 calc R . .
C22 C 0.3177(5) -0.4233(5) 0.1655(2) 0.0211(12) Uani 1 1 d . . .
H22A H 0.3470 -0.4587 0.1311 0.025 Uiso 1 1 calc R . .
H22B H 0.3897 -0.4286 0.1949 0.025 Uiso 1 1 calc R . .
O9 O 0.2700(3) 0.1777(3) 0.42883(15) 0.0194(8) Uani 1 1 d . . .
O10 O 0.4488(3) 0.2741(3) 0.29705(15) 0.0149(8) Uani 1 1 d . . .
O11 O 0.3746(3) 0.0440(3) 0.23794(15) 0.0151(8) Uani 1 1 d . . .
O12 O 0.7226(4) -0.0374(3) 0.33058(18) 0.0296(10) Uani 1 1 d . . .
H12 H 0.8069 -0.0501 0.3252 0.035 Uiso 1 1 d R . .
N3 N 0.4676(4) 0.0966(4) 0.35732(19) 0.0168(10) Uani 1 1 d . . .
C23 C 0.2771(5) 0.0802(5) 0.4525(2) 0.0179(12) Uani 1 1 d . . .
C24 C 0.1894(5) 0.0522(5) 0.4972(2) 0.0243(13) Uani 1 1 d . . .
H24A H 0.1282 0.1034 0.5085 0.029 Uiso 1 1 calc R . .
C25 C 0.1909(6) -0.0475(6) 0.5247(3) 0.0305(15) Uani 1 1 d . . .
H25A H 0.1306 -0.0629 0.5539 0.037 Uiso 1 1 calc R . .
C26 C 0.2808(6) -0.1263(5) 0.5096(3) 0.0306(15) Uani 1 1 d . . .
H26A H 0.2817 -0.1937 0.5287 0.037 Uiso 1 1 calc R . .
C27 C 0.3683(6) -0.1028(5) 0.4663(3) 0.0240(13) Uani 1 1 d . . .
H27A H 0.4299 -0.1548 0.4563 0.029 Uiso 1 1 calc R . .
C28 C 0.3675(5) -0.0017(5) 0.4361(2) 0.0189(12) Uani 1 1 d . . .
C29 C 0.4585(5) 0.0130(5) 0.3898(2) 0.0202(12) Uani 1 1 d . . .
H29A H 0.5161 -0.0438 0.3829 0.024 Uiso 1 1 calc R . .
C30 C 0.5660(5) 0.1040(4) 0.3095(2) 0.0169(12) Uani 1 1 d . . .
C31 C 0.5790(5) 0.2290(5) 0.2926(2) 0.0201(12) Uani 1 1 d . . .
H31A H 0.6515 0.2759 0.3167 0.024 Uiso 1 1 calc R . .
H31B H 0.6084 0.2332 0.2542 0.024 Uiso 1 1 calc R . .
C32 C 0.5040(5) 0.0190(5) 0.2619(2) 0.0185(12) Uani 1 1 d . . .
H32A H 0.5723 0.0188 0.2328 0.022 Uiso 1 1 calc R . .
H32B H 0.4890 -0.0579 0.2760 0.022 Uiso 1 1 calc R . .
C33 C 0.7158(5) 0.0823(5) 0.3272(3) 0.0215(13) Uani 1 1 d . . .
H33A H 0.7820 0.1141 0.3002 0.026 Uiso 1 1 calc R . .
H33B H 0.7435 0.1215 0.3636 0.026 Uiso 1 1 calc R . .
O13 O 0.5219(3) 0.3014(3) 0.40730(16) 0.0215(9) Uani 1 1 d . . .
O14 O 0.2088(3) 0.1463(3) 0.31587(15) 0.0138(8) Uani 1 1 d . . .
O15 O 0.1638(4) 0.3427(3) 0.24689(16) 0.0237(9) Uani 1 1 d . . .
H15 H 0.1986 0.4003 0.2290 0.028 Uiso 1 1 d R . .
O16 O 0.0327(4) 0.3040(4) 0.44200(18) 0.0364(11) Uani 1 1 d . . .
H16 H 0.1024 0.2660 0.4394 0.044 Uiso 1 1 d R . .
N4 N 0.2592(4) 0.3490(4) 0.36571(19) 0.0166(10) Uani 1 1 d . . .
C34 C 0.5469(5) 0.4128(5) 0.4174(2) 0.0198(12) Uani 1 1 d . . .
C35 C 0.6808(6) 0.4606(5) 0.4417(3) 0.0282(14) Uani 1 1 d . . .
H35A H 0.7480 0.4120 0.4493 0.034 Uiso 1 1 calc R . .
C36 C 0.7142(6) 0.5765(6) 0.4543(3) 0.0390(17) Uani 1 1 d . . .
H36A H 0.8039 0.6053 0.4699 0.047 Uiso 1 1 calc R . .
C37 C 0.6169(6) 0.6522(6) 0.4442(3) 0.0440(19) Uani 1 1 d . . .
H37A H 0.6404 0.7308 0.4534 0.053 Uiso 1 1 calc R . .
C38 C 0.4863(6) 0.6092(5) 0.4206(3) 0.0353(16) Uani 1 1 d . . .
H38A H 0.4206 0.6595 0.4139 0.042 Uiso 1 1 calc R . .
C39 C 0.4487(6) 0.4908(5) 0.4062(3) 0.0250(13) Uani 1 1 d . . .
C40 C 0.3074(6) 0.4519(5) 0.3837(3) 0.0241(13) Uani 1 1 d . . .
H40A H 0.2452 0.5065 0.3822 0.029 Uiso 1 1 calc R . .
C41 C 0.1088(5) 0.3183(5) 0.3449(2) 0.0197(12) Uani 1 1 d . . .
C42 C 0.0828(5) 0.1874(4) 0.3333(2) 0.0173(12) Uani 1 1 d . . .
H42A H 0.0518 0.1503 0.3671 0.021 Uiso 1 1 calc R . .
H42B H 0.0081 0.1677 0.3041 0.021 Uiso 1 1 calc R . .
C43 C 0.0811(6) 0.3800(5) 0.2915(2) 0.0253(13) Uani 1 1 d . . .
H43A H -0.0189 0.3639 0.2802 0.030 Uiso 1 1 calc R . .
H43B H 0.1051 0.4628 0.2989 0.030 Uiso 1 1 calc R . .
C44 C 0.0076(5) 0.3519(5) 0.3894(2) 0.0234(13) Uani 1 1 d . . .
H44A H 0.0187 0.4354 0.3947 0.028 Uiso 1 1 calc R . .
H44B H -0.0895 0.3255 0.3760 0.028 Uiso 1 1 calc R . .
O17 O -0.0046(3) -0.0742(3) 0.31292(16) 0.0218(9) Uani 1 1 d . . .
O18 O 0.1938(4) -0.1449(3) 0.32643(16) 0.0216(9) Uani 1 1 d . . .
C45 C 0.0649(6) -0.1448(5) 0.3379(2) 0.0203(12) Uani 1 1 d . . .
C46 C -0.0024(7) -0.2240(6) 0.3788(3) 0.0460(19) Uani 1 1 d . . .
H46A H 0.0656 -0.2701 0.3931 0.069 Uiso 1 1 calc R . .
H46B H -0.0816 -0.2735 0.3606 0.069 Uiso 1 1 calc R . .
H46C H -0.0349 -0.1796 0.4094 0.069 Uiso 1 1 calc R . .
O19 O 0.3942(4) 0.1151(3) 0.11556(17) 0.0256(9) Uani 1 1 d . . .
O20 O 0.3831(4) 0.2727(3) 0.17076(17) 0.0239(9) Uani 1 1 d . . .
C47 C 0.4248(5) 0.2209(5) 0.1286(2) 0.0210(13) Uani 1 1 d . . .
C48 C 0.5243(7) 0.2907(6) 0.0911(3) 0.0431(18) Uani 1 1 d . . .
H48A H 0.5488 0.2414 0.0607 0.065 Uiso 1 1 calc R . .
H48B H 0.6089 0.3235 0.1126 0.065 Uiso 1 1 calc R . .
H48C H 0.4785 0.3516 0.0761 0.065 Uiso 1 1 calc R . .
O1W O -0.3225(4) 0.0277(4) -0.01245(18) 0.0436(12) Uani 1 1 d . . .
H1WA H -0.2507 0.0589 -0.0290 0.052 Uiso 1 1 d R . .
H1WB H -0.3686 -0.0233 -0.0353 0.052 Uiso 1 1 d R . .
O2W O 0.6734(4) -0.4110(4) 0.0900(2) 0.0485(13) Uani 1 1 d . . .
H2WA H 0.7413 -0.3619 0.0804 0.058 Uiso 1 1 d R . .
H2WB H 0.6098 -0.4215 0.0635 0.058 Uiso 1 1 d R . .
O3W O 0.4478(9) -0.4689(10) 0.0170(4) 0.057(3) Uani 0.50 1 d P . .

loop_
_atom_site_aniso_label
_atom_site_aniso_U_11
_atom_site_aniso_U_22
_atom_site_aniso_U_33
_atom_site_aniso_U_23
_atom_site_aniso_U_13
_atom_site_aniso_U_12
Co1 0.0120(4) 0.0123(4) 0.0166(4) -0.0001(3) 0.0005(3) 0.0019(3)
Co2 0.0148(4) 0.0113(4) 0.0189(4) -0.0010(3) -0.0005(3) 0.0009(3)
Co3 0.0138(4) 0.0128(4) 0.0175(4) 0.0011(3) 0.0015(3) 0.0025(3)
Co4 0.0132(4) 0.0138(4) 0.0155(4) 0.0015(3) 0.0009(3) 0.0008(3)
Co5 0.0150(4) 0.0137(4) 0.0177(4) 0.0019(3) 0.0002(3) 0.0009(3)
O1 0.0155(19) 0.0158(19) 0.025(2) -0.0002(17) 0.0039(16) 0.0052(15)
O2 0.0136(18) 0.0159(19) 0.017(2) 0.0014(16) 0.0015(15) 0.0054(15)
O3 0.0125(17) 0.0142(19) 0.019(2) 0.0007(16) -0.0001(15) 0.0017(15)
O4 0.0119(18) 0.031(2) 0.022(2) 0.0058(19) -0.0036(15) 0.0017(16)
N1 0.010(2) 0.014(2) 0.017(2) 0.0004(19) -0.0004(18) 0.0021(17)
C1 0.013(3) 0.018(3) 0.021(3) 0.003(2) -0.004(2) -0.002(2)
C2 0.035(3) 0.016(3) 0.042(4) 0.012(3) 0.008(3) 0.011(3)
C3 0.040(4) 0.026(4) 0.046(4) 0.017(3) 0.014(3) 0.005(3)
C4 0.032(3) 0.035(4) 0.035(4) 0.008(3) 0.017(3) -0.001(3)
C5 0.022(3) 0.018(3) 0.029(3) 0.001(3) 0.005(2) 0.006(2)
C6 0.014(3) 0.016(3) 0.016(3) 0.001(2) 0.000(2) 0.002(2)
C7 0.012(3) 0.016(3) 0.019(3) -0.002(2) 0.000(2) 0.004(2)
C8 0.011(2) 0.010(3) 0.018(3) 0.005(2) 0.001(2) -0.001(2)
C9 0.013(3) 0.015(3) 0.022(3) 0.003(2) 0.002(2) 0.005(2)
C10 0.015(3) 0.012(3) 0.019(3) 0.006(2) 0.001(2) -0.001(2)
C11 0.011(3) 0.017(3) 0.027(3) 0.004(3) 0.001(2) 0.005(2)
O5 0.0111(17) 0.0168(19) 0.020(2) -0.0055(17) -0.0026(15) -0.0007(15)
O6 0.0108(17) 0.0031(16) 0.021(2) 0.0009(15) -0.0007(14) 0.0008(13)
O7 0.0118(18) 0.018(2) 0.037(2) 0.0009(19) 0.0069(17) -0.0005(15)
O8 0.020(2) 0.014(2) 0.038(3) 0.0033(19) 0.0012(17) 0.0018(16)
N2 0.011(2) 0.007(2) 0.025(3) 0.003(2) -0.0001(19) -0.0027(17)
C12 0.020(3) 0.014(3) 0.016(3) 0.002(2) 0.001(2) -0.003(2)
C13 0.023(3) 0.022(3) 0.030(4) 0.003(3) -0.006(3) 0.003(2)
C14 0.029(3) 0.024(3) 0.026(3) 0.001(3) -0.008(3) -0.004(3)
C15 0.035(4) 0.034(4) 0.021(3) -0.005(3) 0.000(3) 0.001(3)
C16 0.027(3) 0.027(3) 0.023(3) -0.007(3) 0.003(3) 0.001(3)
C17 0.019(3) 0.016(3) 0.019(3) 0.003(2) 0.001(2) 0.001(2)
C18 0.015(3) 0.023(3) 0.020(3) 0.000(3) 0.003(2) 0.003(2)
C19 0.010(3) 0.022(3) 0.020(3) 0.004(2) -0.003(2) 0.002(2)
C20 0.025(3) 0.014(3) 0.017(3) 0.000(2) -0.002(2) 0.001(2)
C21 0.015(3) 0.017(3) 0.029(3) 0.003(3) 0.002(2) 0.003(2)
C22 0.020(3) 0.020(3) 0.024(3) 0.003(3) 0.000(2) 0.006(2)
O9 0.022(2) 0.019(2) 0.018(2) -0.0004(17) 0.0035(16) 0.0059(16)
O10 0.0112(17) 0.0104(18) 0.022(2) 0.0020(16) 0.0006(15) -0.0019(14)
O11 0.0144(18) 0.0119(18) 0.019(2) 0.0012(16) -0.0020(15) 0.0027(14)
O12 0.0138(19) 0.028(2) 0.048(3) 0.000(2) -0.0004(18) 0.0085(17)
N3 0.010(2) 0.023(3) 0.017(2) -0.001(2) -0.0011(18) 0.0001(18)
C23 0.013(3) 0.019(3) 0.020(3) 0.001(2) -0.003(2) -0.003(2)
C24 0.016(3) 0.030(3) 0.027(3) 0.006(3) 0.003(2) 0.003(2)
C25 0.019(3) 0.046(4) 0.026(3) 0.010(3) 0.005(3) -0.001(3)
C26 0.033(3) 0.030(4) 0.028(4) 0.011(3) -0.002(3) -0.001(3)
C27 0.023(3) 0.015(3) 0.033(4) 0.002(3) -0.006(3) 0.001(2)
C28 0.019(3) 0.021(3) 0.016(3) -0.002(2) -0.002(2) 0.002(2)
C29 0.019(3) 0.020(3) 0.023(3) -0.001(3) -0.003(2) 0.007(2)
C30 0.015(3) 0.014(3) 0.022(3) 0.003(2) 0.003(2) 0.000(2)
C31 0.014(3) 0.022(3) 0.022(3) -0.001(3) -0.001(2) -0.005(2)
C32 0.013(3) 0.019(3) 0.023(3) 0.000(2) 0.002(2) 0.001(2)
C33 0.014(3) 0.022(3) 0.028(3) -0.003(3) -0.002(2) 0.002(2)
O13 0.0210(19) 0.014(2) 0.028(2) -0.0051(18) -0.0042(17) -0.0007(16)
O14 0.0089(17) 0.0120(18) 0.021(2) -0.0030(16) 0.0042(14) 0.0018(14)
O15 0.028(2) 0.016(2) 0.029(2) 0.0059(18) 0.0070(18) 0.0068(17)
O16 0.037(2) 0.045(3) 0.030(3) -0.001(2) 0.013(2) 0.014(2)
N4 0.014(2) 0.016(2) 0.020(2) 0.000(2) 0.0032(18) 0.0012(18)
C34 0.019(3) 0.020(3) 0.019(3) -0.003(2) 0.005(2) -0.005(2)
C35 0.030(3) 0.023(3) 0.028(3) -0.006(3) -0.002(3) -0.005(3)
C36 0.026(3) 0.040(4) 0.046(4) -0.013(4) 0.002(3) -0.007(3)
C37 0.038(4) 0.022(3) 0.067(5) -0.021(4) 0.006(4) -0.010(3)
C38 0.036(4) 0.014(3) 0.055(5) -0.009(3) 0.006(3) 0.000(3)
C39 0.025(3) 0.023(3) 0.025(3) -0.006(3) 0.007(2) -0.002(2)
C40 0.027(3) 0.017(3) 0.031(3) 0.002(3) 0.010(3) 0.009(2)
C41 0.014(3) 0.019(3) 0.027(3) 0.004(3) 0.001(2) 0.005(2)
C42 0.008(2) 0.018(3) 0.026(3) -0.002(2) 0.003(2) 0.004(2)
C43 0.024(3) 0.023(3) 0.032(3) 0.005(3) 0.003(3) 0.011(2)
C44 0.020(3) 0.021(3) 0.029(3) -0.002(3) 0.005(2) 0.003(2)
O17 0.0167(19) 0.022(2) 0.027(2) 0.0026(19) 0.0031(16) 0.0027(16)
O18 0.023(2) 0.019(2) 0.023(2) 0.0014(18) 0.0011(17) 0.0059(16)
C45 0.023(3) 0.013(3) 0.023(3) -0.005(2) 0.002(2) -0.004(2)
C46 0.050(4) 0.046(5) 0.045(5) 0.019(4) 0.020(4) 0.007(3)
O19 0.032(2) 0.020(2) 0.025(2) 0.0035(19) 0.0065(18) 0.0013(18)
O20 0.032(2) 0.015(2) 0.025(2) 0.0025(18) 0.0032(18) 0.0008(17)
C47 0.014(3) 0.022(3) 0.026(3) 0.008(3) 0.001(2) -0.002(2)
C48 0.048(4) 0.029(4) 0.052(5) 0.008(4) 0.026(4) -0.008(3)
O1W 0.042(3) 0.064(3) 0.020(2) 0.002(2) 0.007(2) -0.011(2)
O2W 0.028(2) 0.054(3) 0.058(3) -0.012(3) 0.003(2) -0.009(2)
O3W 0.046(6) 0.088(9) 0.040(6) -0.001(6) -0.007(5) 0.031(6)

loop_
_atom_type_symbol
_atom_type_description
_atom_type_scat_dispersion_real
_atom_type_scat_dispersion_imag
_atom_type_scat_source
C C 0.0033 0.0016 'International Tables Vol C Tables 4.2.6.8 and 6.1.1.4'
H H 0.0000 0.0000 'International Tables Vol C Tables 4.2.6.8 and 6.1.1.4'
N N 0.0061 0.0033 'International Tables Vol C Tables 4.2.6.8 and 6.1.1.4'
O O 0.0106 0.0060 'International Tables Vol C Tables 4.2.6.8 and 6.1.1.4'
Co Co 0.3494 0.9721 'International Tables Vol C Tables 4.2.6.8 and 6.1.1.4'

loop_
_geom_angle_atom_site_label_1
_geom_angle_atom_site_label_2
_geom_angle_atom_site_label_3
_geom_angle
_geom_angle_site_symmetry_1
_geom_angle_site_symmetry_3
_geom_angle_publ_flag
O5 Co1 O1 89.95(15) . . ?
O5 Co1 N2 95.08(17) . . ?
O1 Co1 N2 85.68(16) . . ?
O5 Co1 N1 88.55(16) . . ?
O1 Co1 N1 97.18(17) . . ?
N2 Co1 N1 175.39(18) . . ?
O5 Co1 O2 91.36(15) . . ?
O1 Co1 O2 176.76(14) . . ?
N2 Co1 O2 91.26(16) . . ?
N1 Co1 O2 85.81(16) . . ?
O5 Co1 O6 177.84(15) . . ?
O1 Co1 O6 92.18(15) . . ?
N2 Co1 O6 84.75(16) . . ?
N1 Co1 O6 91.51(16) . . ?
O2 Co1 O6 86.49(14) . . ?
O5 Co1 Co4 133.72(11) . . ?
O1 Co1 Co4 135.85(11) . . ?
N2 Co1 Co4 84.37(12) . . ?
N1 Co1 Co4 91.07(13) . . ?
O2 Co1 Co4 42.53(10) . . ?
O6 Co1 Co4 44.12(10) . . ?
O13 Co2 O9 92.17(17) . . ?
O13 Co2 N4 95.82(17) . . ?
O9 Co2 N4 86.05(17) . . ?
O13 Co2 N3 87.32(16) . . ?
O9 Co2 N3 96.48(17) . . ?
N4 Co2 N3 175.90(19) . . ?
O13 Co2 O10 90.78(16) . . ?
O9 Co2 O10 175.80(14) . . ?
N4 Co2 O10 90.68(17) . . ?
N3 Co2 O10 86.64(17) . . ?
O13 Co2 O14 176.81(16) . . ?
O9 Co2 O14 91.01(15) . . ?
N4 Co2 O14 84.58(16) . . ?
N3 Co2 O14 92.13(16) . . ?
O10 Co2 O14 86.05(15) . . ?
O13 Co2 Co5 131.89(12) . . ?
O9 Co2 Co5 135.61(11) . . ?
N4 Co2 Co5 84.56(14) . . ?
N3 Co2 Co5 91.39(14) . . ?
O10 Co2 Co5 41.20(10) . . ?
O14 Co2 Co5 44.96(10) . . ?
O18 Co3 O11 113.19(13) . . ?
O18 Co3 O3 167.42(14) . . ?
O11 Co3 O3 73.40(12) . . ?
O18 Co3 O17 62.77(14) . . ?
O11 Co3 O17 172.53(14) . . ?
O3 Co3 O17 111.85(13) . . ?
O18 Co3 O14 108.21(14) . . ?
O11 Co3 O14 83.76(13) . . ?
O3 Co3 O14 82.72(14) . . ?
O17 Co3 O14 91.56(14) . . ?
O18 Co3 O6 89.37(14) . . ?
O11 Co3 O6 81.64(13) . . ?
O3 Co3 O6 80.87(13) . . ?
O17 Co3 O6 104.17(14) . . ?
O14 Co3 O6 160.57(13) . . ?
O18 Co3 C45 31.22(15) . . ?
O11 Co3 C45 144.11(15) . . ?
O3 Co3 C45 142.23(15) . . ?
O17 Co3 C45 31.55(15) . . ?
O14 Co3 C45 101.74(16) . . ?
O6 Co3 C45 97.60(15) . . ?
O18 Co3 Co5 145.51(11) . . ?
O11 Co3 Co5 49.46(9) . . ?
O3 Co3 Co5 46.95(9) . . ?
O17 Co3 Co5 129.94(10) . . ?
O14 Co3 Co5 47.78(10) . . ?
O6 Co3 Co5 112.81(9) . . ?
C45 Co3 Co5 149.45(13) . . ?
O18 Co3 Co4 127.58(11) . . ?
O11 Co3 Co4 46.15(10) . . ?
O3 Co3 Co4 48.70(9) . . ?
O17 Co3 Co4 141.30(11) . . ?
O14 Co3 Co4 114.01(10) . . ?
O6 Co3 Co4 46.67(9) . . ?
C45 Co3 Co4 144.24(13) . . ?
Co5 Co3 Co4 66.28(3) . . ?
O19 Co4 O2 99.85(15) . . ?
O19 Co4 O11 97.72(15) . . ?
O2 Co4 O11 157.12(14) . . ?
O19 Co4 O6 174.45(15) . . ?
O2 Co4 O6 78.58(13) . . ?
O11 Co4 O6 85.21(14) . . ?
O19 Co4 O7 85.97(14) . . ?
O2 Co4 O7 98.40(14) . . ?
O11 Co4 O7 97.33(14) . . ?
O6 Co4 O7 88.98(13) . . ?
O19 Co4 O3 103.02(14) . . ?
O2 Co4 O3 89.66(13) . . ?
O11 Co4 O3 72.12(13) . . ?
O6 Co4 O3 82.34(13) . . ?
O7 Co4 O3 166.79(14) . . ?
O19 Co4 Co3 134.37(12) . . ?
O2 Co4 Co3 110.80(10) . . ?
O11 Co4 Co3 46.48(9) . . ?
O6 Co4 Co3 50.69(10) . . ?
O7 Co4 Co3 120.35(11) . . ?
O3 Co4 Co3 46.55(9) . . ?
O19 Co4 Co1 137.99(12) . . ?
O2 Co4 Co1 38.88(10) . . ?
O11 Co4 Co1 124.06(10) . . ?
O6 Co4 Co1 39.85(9) . . ?
O7 Co4 Co1 92.26(10) . . ?
O3 Co4 Co1 87.46(9) . . ?
Co3 Co4 Co1 81.60(3) . . ?
O10 Co5 O20 98.44(15) . . ?
O10 Co5 O3 155.34(14) . . ?
O20 Co5 O3 99.78(15) . . ?
O10 Co5 O15 99.07(14) . . ?
O20 Co5 O15 92.58(15) . . ?
O3 Co5 O15 96.58(13) . . ?
O10 Co5 O14 78.64(13) . . ?
O20 Co5 O14 177.06(14) . . ?
O3 Co5 O14 82.94(13) . . ?
O15 Co5 O14 88.21(13) . . ?
O10 Co5 O11 89.93(13) . . ?
O20 Co5 O11 98.14(14) . . ?
O3 Co5 O11 71.16(12) . . ?
O15 Co5 O11 164.86(14) . . ?
O14 Co5 O11 81.62(13) . . ?
O10 Co5 Co3 108.64(10) . . ?
O20 Co5 Co3 133.29(11) . . ?
O3 Co5 Co3 46.78(9) . . ?
O15 Co5 Co3 118.74(10) . . ?
O14 Co5 Co3 48.22(9) . . ?
O11 Co5 Co3 46.33(9) . . ?
O10 Co5 Co2 38.52(10) . . ?
O20 Co5 Co2 136.89(11) . . ?
O3 Co5 Co2 121.98(10) . . ?
O15 Co5 Co2 92.76(11) . . ?
O14 Co5 Co2 40.20(9) . . ?
O11 Co5 Co2 86.71(9) . . ?
Co3 Co5 Co2 78.98(3) . . ?
C1 O1 Co1 124.9(3) . . ?
C10 O2 Co1 108.5(3) . . ?
C10 O2 Co4 117.6(3) . . ?
Co1 O2 Co4 98.60(15) . . ?
C9 O3 Co3 123.0(3) . . ?
C9 O3 Co5 126.8(3) . . ?
Co3 O3 Co5 86.27(12) . . ?
C9 O3 Co4 128.0(3) . . ?
Co3 O3 Co4 84.75(12) . . ?
Co5 O3 Co4 94.67(12) . . ?
C7 N1 C8 122.1(4) . . ?
C7 N1 Co1 123.6(4) . . ?
C8 N1 Co1 114.2(3) . . ?
O1 C1 C2 118.4(5) . . ?
O1 C1 C6 123.6(5) . . ?
C2 C1 C6 118.0(5) . . ?
C3 C2 C1 121.9(5) . . ?
C2 C3 C4 120.4(6) . . ?
C5 C4 C3 119.3(6) . . ?
C4 C5 C6 122.4(5) . . ?
C5 C6 C1 117.9(5) . . ?
C5 C6 C7 118.3(5) . . ?
C1 C6 C7 123.6(5) . . ?
N1 C7 C6 126.6(5) . . ?
N1 C8 C9 110.7(4) . . ?
N1 C8 C10 104.9(4) . . ?
C9 C8 C10 112.1(4) . . ?
N1 C8 C11 113.3(4) . . ?
C9 C8 C11 105.9(4) . . ?
C10 C8 C11 110.1(4) . . ?
O3 C9 C8 114.3(4) . . ?
O2 C10 C8 110.5(4) . . ?
O4 C11 C8 114.3(4) . . ?
C12 O5 Co1 123.8(3) . . ?
C20 O6 Co1 108.5(3) . . ?
C20 O6 Co4 115.0(3) . . ?
Co1 O6 Co4 96.03(15) . . ?
C20 O6 Co3 113.9(3) . . ?
Co1 O6 Co3 133.68(15) . . ?
Co4 O6 Co3 82.64(12) . . ?
C21 O7 Co4 132.6(3) . . ?
C18 N2 C19 120.8(4) . . ?
C18 N2 Co1 124.9(3) . . ?
C19 N2 Co1 114.2(3) . . ?
O5 C12 C17 124.1(5) . . ?
O5 C12 C13 118.7(5) . . ?
C17 C12 C13 117.1(5) . . ?
C14 C13 C12 121.7(5) . . ?
C13 C14 C15 120.9(5) . . ?
C16 C15 C14 118.9(6) . . ?
C15 C16 C17 121.5(5) . . ?
C16 C17 C12 119.9(5) . . ?
C16 C17 C18 117.3(5) . . ?
C12 C17 C18 122.8(5) . . ?
N2 C18 C17 124.9(5) . . ?
N2 C19 C20 107.2(4) . . ?
N2 C19 C22 109.4(4) . . ?
C20 C19 C22 110.0(4) . . ?
N2 C19 C21 108.7(4) . . ?
C20 C19 C21 111.5(4) . . ?
C22 C19 C21 109.9(4) . . ?
O6 C20 C19 111.0(4) . . ?
O7 C21 C19 109.6(4) . . ?
O8 C22 C19 111.5(4) . . ?
C23 O9 Co2 124.8(3) . . ?
C31 O10 Co2 108.4(3) . . ?
C31 O10 Co5 116.0(3) . . ?
Co2 O10 Co5 100.28(14) . . ?
C32 O11 Co4 127.4(3) . . ?
C32 O11 Co3 122.0(3) . . ?
Co4 O11 Co3 87.37(12) . . ?
C32 O11 Co5 127.7(3) . . ?
Co4 O11 Co5 94.72(13) . . ?
Co3 O11 Co5 84.21(12) . . ?
C29 N3 C30 122.0(4) . . ?
C29 N3 Co2 124.8(4) . . ?
C30 N3 Co2 113.2(3) . . ?
O9 C23 C24 118.5(5) . . ?
O9 C23 C28 124.8(5) . . ?
C24 C23 C28 116.8(5) . . ?
C25 C24 C23 122.3(5) . . ?
C24 C25 C26 121.1(6) . . ?
C27 C26 C25 118.8(6) . . ?
C26 C27 C28 121.7(5) . . ?
C27 C28 C23 119.4(5) . . ?
C27 C28 C29 117.7(5) . . ?
C23 C28 C29 123.0(5) . . ?
N3 C29 C28 125.9(5) . . ?
N3 C30 C32 109.4(4) . . ?
N3 C30 C31 105.5(4) . . ?
C32 C30 C31 112.4(4) . . ?
N3 C30 C33 112.5(4) . . ?
C32 C30 C33 110.5(4) . . ?
C31 C30 C33 106.5(4) . . ?
O10 C31 C30 111.7(4) . . ?
O11 C32 C30 113.6(4) . . ?
O12 C33 C30 111.2(4) . . ?
C34 O13 Co2 124.6(3) . . ?
C42 O14 Co2 107.6(3) . . ?
C42 O14 Co5 116.8(3) . . ?
Co2 O14 Co5 94.84(14) . . ?
C42 O14 Co3 116.1(3) . . ?
Co2 O14 Co3 131.52(15) . . ?
Co5 O14 Co3 84.00(13) . . ?
C43 O15 Co5 132.0(3) . . ?
C40 N4 C41 120.9(4) . . ?
C40 N4 Co2 124.7(4) . . ?
C41 N4 Co2 114.5(3) . . ?
O13 C34 C35 118.1(5) . . ?
O13 C34 C39 125.0(5) . . ?
C35 C34 C39 116.9(5) . . ?
C36 C35 C34 121.5(6) . . ?
C35 C36 C37 121.3(6) . . ?
C38 C37 C36 118.8(6) . . ?
C37 C38 C39 121.6(6) . . ?
C38 C39 C34 119.8(5) . . ?
C38 C39 C40 118.2(5) . . ?
C34 C39 C40 122.0(5) . . ?
N4 C40 C39 125.9(5) . . ?
N4 C41 C43 110.5(4) . . ?
N4 C41 C42 107.0(4) . . ?
C43 C41 C42 110.5(5) . . ?
N4 C41 C44 110.9(5) . . ?
C43 C41 C44 108.8(4) . . ?
C42 C41 C44 109.1(4) . . ?
O14 C42 C41 110.6(4) . . ?
O15 C43 C41 110.8(4) . . ?
O16 C44 C41 112.5(4) . . ?
C45 O17 Co3 88.4(3) . . ?
C45 O18 Co3 91.0(3) . . ?
O18 C45 O17 117.8(5) . . ?
O18 C45 C46 120.9(5) . . ?
O17 C45 C46 121.3(5) . . ?
O18 C45 Co3 57.8(3) . . ?
O17 C45 Co3 60.0(3) . . ?
C46 C45 Co3 178.6(4) . . ?
C47 O19 Co4 128.6(4) . . ?
C47 O20 Co5 130.2(4) . . ?
O19 C47 O20 125.6(5) . . ?
O19 C47 C48 116.8(5) . . ?
O20 C47 C48 117.6(5) . . ?

loop_
_geom_bond_atom_site_label_1
_geom_bond_atom_site_label_2
_geom_bond_distance
_geom_bond_site_symmetry_2
_geom_bond_publ_flag
Co1 O5 1.881(3) . ?
Co1 O1 1.890(4) . ?
Co1 N2 1.893(4) . ?
Co1 N1 1.898(4) . ?
Co1 O2 1.901(4) . ?
Co1 O6 1.930(3) . ?
Co1 Co4 2.9955(10) . ?
Co2 O13 1.872(4) . ?
Co2 O9 1.883(4) . ?
Co2 N4 1.887(4) . ?
Co2 N3 1.896(4) . ?
Co2 O10 1.897(4) . ?
Co2 O14 1.942(3) . ?
Co2 Co5 2.9976(10) . ?
Co3 O18 2.070(4) . ?
Co3 O11 2.075(3) . ?
Co3 O3 2.084(3) . ?
Co3 O17 2.120(4) . ?
Co3 O14 2.140(3) . ?
Co3 O6 2.231(3) . ?
Co3 C45 2.446(6) . ?
Co3 Co5 2.8545(10) . ?
Co3 Co4 2.8591(10) . ?
Co4 O19 2.021(4) . ?
Co4 O2 2.048(3) . ?
Co4 O11 2.064(3) . ?
Co4 O6 2.097(3) . ?
Co4 O7 2.138(3) . ?
Co4 O3 2.157(3) . ?
Co5 O10 2.007(3) . ?
Co5 O20 2.019(4) . ?
Co5 O3 2.090(3) . ?
Co5 O15 2.120(3) . ?
Co5 O14 2.126(4) . ?
Co5 O11 2.181(3) . ?
O1 C1 1.324(6) . ?
O2 C10 1.420(5) . ?
O3 C9 1.414(5) . ?
O4 C11 1.404(6) . ?
N1 C7 1.276(6) . ?
N1 C8 1.484(6) . ?
C1 C2 1.395(7) . ?
C1 C6 1.423(7) . ?
C2 C3 1.366(8) . ?
C3 C4 1.383(8) . ?
C4 C5 1.356(8) . ?
C5 C6 1.406(7) . ?
C6 C7 1.439(7) . ?
C8 C9 1.522(7) . ?
C8 C10 1.540(7) . ?
C8 C11 1.540(6) . ?
O5 C12 1.306(6) . ?
O6 C20 1.430(5) . ?
O7 C21 1.424(6) . ?
O8 C22 1.426(6) . ?
N2 C18 1.273(7) . ?
N2 C19 1.500(6) . ?
C12 C17 1.411(7) . ?
C12 C13 1.418(7) . ?
C13 C14 1.362(8) . ?
C14 C15 1.397(8) . ?
C15 C16 1.370(8) . ?
C16 C17 1.403(8) . ?
C17 C18 1.446(7) . ?
C19 C20 1.524(7) . ?
C19 C22 1.525(7) . ?
C19 C21 1.535(7) . ?
O9 C23 1.305(6) . ?
O10 C31 1.418(6) . ?
O11 C32 1.410(5) . ?
O12 C33 1.417(6) . ?
N3 C29 1.272(7) . ?
N3 C30 1.503(7) . ?
C23 C24 1.403(8) . ?
C23 C28 1.425(7) . ?
C24 C25 1.366(8) . ?
C25 C26 1.386(8) . ?
C26 C27 1.368(8) . ?
C27 C28 1.413(7) . ?
C28 C29 1.433(8) . ?
C30 C32 1.517(7) . ?
C30 C31 1.524(7) . ?
C30 C33 1.529(6) . ?
O13 C34 1.301(6) . ?
O14 C42 1.423(5) . ?
O15 C43 1.436(7) . ?
O16 C44 1.421(7) . ?
N4 C40 1.276(7) . ?
N4 C41 1.487(6) . ?
C34 C35 1.410(7) . ?
C34 C39 1.420(7) . ?
C35 C36 1.366(9) . ?
C36 C37 1.388(9) . ?
C37 C38 1.363(8) . ?
C38 C39 1.404(8) . ?
C39 C40 1.434(7) . ?
C41 C43 1.524(8) . ?
C41 C42 1.527(7) . ?
C41 C44 1.535(7) . ?
O17 C45 1.280(6) . ?
O18 C45 1.268(6) . ?
C45 C46 1.481(8) . ?
O19 C47 1.253(7) . ?
O20 C47 1.256(7) . ?
C47 C48 1.513(8) . ?
O3W O3W 1.543(19) 2_645 ?

loop_
_geom_hbond_atom_site_label_D
_geom_hbond_atom_site_label_H
_geom_hbond_atom_site_label_A
_geom_hbond_distance_DH
_geom_hbond_distance_HA
_geom_hbond_distance_DA
_geom_hbond_angle_DHA
_geom_hbond_site_symmetry_A
O4 H4 O1W 0.85 1.83 2.668(6) 170.9 .
O7 H7 O4 0.85 1.93 2.672(5) 145.5 1_655
O8 H8 O1 0.85 1.94 2.793(5) 179.8 .
O12 H12 O17 0.85 1.89 2.736(5) 178.6 1_655
O15 H15 O8 0.85 1.83 2.615(5) 153.2 1_565
O16 H16 O9 0.85 2.03 2.884(5) 176.9 .
O1W H1WA O2 0.85 2.10 2.870(5) 150.3 2
O1W H1WB O19 0.85 2.14 2.909(6) 150.6 2
O2W H2WA O5 0.85 2.01 2.839(5) 166.7 1_655
O2W H2WB O3W 0.85 1.87 2.701(10) 166.3 .
O2W H2WB O3W 0.85 2.26 2.965(12) 140.1 2_645
